data_7240362
loop_
_publ_author_name
'Ibrahim, Hamada Mohamed'
'Behbehani, Haider'
'Ahmed Arafa, Wael Abdelgayed'

_publ_section_title
;
 A facile, practical and metal-free microwave-assisted protocol for mono-
 and bis-[1,2,4]triazolo[1,5-a]pyridines synthesis utilizing
 1-amino-2-imino-pyridine derivatives as versatile precursors
;
_journal_issue 26
_journal_name_full 'RSC Advances'
_journal_page_first 15554
_journal_page_last 15572
_journal_paper_doi 10.1039/D0RA02256J
_journal_volume 10
_journal_year 2020
_chemical_formula_sum 'C19 H12 Cl N5'
_chemical_formula_weight 345.79
_chemical_name_common Hamada_GH180_18_11_18
_space_group_crystal_system triclinic
_space_group_IT_number 2
_space_group_name_Hall '-P 1'
_space_group_name_H-M_alt 'P -1'
_atom_sites_solution_hydrogens geom
_atom_sites_solution_primary direct
_atom_sites_solution_secondary difmap
_audit_block_doi 10.5517/ccdc.csd.cc24jttb
_audit_update_record
;
2020-02-06 deposited with the CCDC.	2020-04-13 downloaded from the CCDC.
;
_cell_angle_alpha 71.352(4)
_cell_angle_beta 80.896(4)
_cell_angle_gamma 86.548(5)
_cell_formula_units_Z 4
_cell_length_a 8.9886(8)
_cell_length_b 12.8468(10)
_cell_length_c 15.1372(12)
_cell_measurement_reflns_used 9908
_cell_measurement_temperature 296.(2)
_cell_measurement_theta_max 66.1876
_cell_measurement_theta_min 4.9833
_cell_volume 1635.2(2)
_computing_cell_refinement 'SAINT V8.18C (Bruker AXS Inc., 2011)'
_computing_data_collection 'Bruker Instrument Service v2012.4.0.0'
_computing_data_reduction 'SAINT V8.18C (Bruker AXS Inc., 2011)'
_computing_structure_refinement 'SHELXL-97 (Sheldrick, 2008)'
_computing_structure_solution 'SHELXS-97 (Sheldrick, 2008)'
_diffrn_ambient_temperature 296.(2)
_diffrn_detector_area_resol_mean 8.3333
_diffrn_measured_fraction_theta_full 0.966
_diffrn_measured_fraction_theta_max 0.966
_diffrn_measurement_device_type 'Bruker X8 Prospector'
_diffrn_measurement_method 'omega and phi scans'
_diffrn_radiation_monochromator 'mirror optics'
_diffrn_radiation_type 'Cu K\a'
_diffrn_radiation_wavelength 1.54178
_diffrn_reflns_av_R_equivalents 0.0291
_diffrn_reflns_av_sigmaI/netI 0.0237
_diffrn_reflns_limit_h_max 10
_diffrn_reflns_limit_h_min -10
_diffrn_reflns_limit_k_max 15
_diffrn_reflns_limit_k_min -10
_diffrn_reflns_limit_l_max 17
_diffrn_reflns_limit_l_min -17
_diffrn_reflns_number 22733
_diffrn_reflns_theta_full 66.47
_diffrn_reflns_theta_max 66.47
_diffrn_reflns_theta_min 5.48
_diffrn_source_type 'Incoatec Cu-ImS'
_exptl_absorpt_coefficient_mu 2.158
_exptl_absorpt_correction_T_max 0.85
_exptl_absorpt_correction_T_min 0.67
_exptl_absorpt_correction_type multi-scan
_exptl_absorpt_process_details 'SADABS V2008/1 (Bruker AXS Inc.)'
_exptl_crystal_colour 'clear yellow'
_exptl_crystal_density_diffrn 1.405
_exptl_crystal_density_method 'not measured'
_exptl_crystal_description Block
_exptl_crystal_F_000 712
_exptl_crystal_size_max 0.180
_exptl_crystal_size_mid 0.120
_exptl_crystal_size_min 0.080
_refine_diff_density_max 0.241
_refine_diff_density_min -0.386
_refine_ls_extinction_method none
_refine_ls_goodness_of_fit_ref 1.598
_refine_ls_hydrogen_treatment mixed
_refine_ls_matrix_type full
_refine_ls_number_parameters 451
_refine_ls_number_reflns 5570
_refine_ls_number_restraints 0
_refine_ls_restrained_S_all 1.598
_refine_ls_R_factor_all 0.0565
_refine_ls_R_factor_gt 0.0441
_refine_ls_shift/su_max 0.000
_refine_ls_shift/su_mean 0.000
_refine_ls_structure_factor_coef Fsqd
_refine_ls_weighting_details 'calc w=1/[\s^2^(Fo^2^)+(0.0634P)^2^+0.0000P] where P=(Fo^2^+2Fc^2^)/3'
_refine_ls_weighting_scheme calc
_refine_ls_wR_factor_gt 0.1321
_refine_ls_wR_factor_ref 0.1438
_reflns_number_gt 4527
_reflns_number_total 5570
_reflns_threshold_expression >2sigma(I)
_cod_data_source_file d0ra02256j1.cif
_cod_data_source_block I
_cod_depositor_comments 'Adding full bibliography for 7240361--7240366.cif.'
_cod_database_code 7240362

loop_
_space_group_symop_operation_xyz
'x, y, z'
'-x, -y, -z'

loop_
_atom_site_type_symbol
_atom_site_label
_atom_site_fract_x
_atom_site_fract_y
_atom_site_fract_z
_atom_site_U_iso_or_equiv
_atom_site_adp_type
_atom_site_calc_flag
_atom_site_refinement_flags
_atom_site_occupancy
_atom_site_disorder_assembly
_atom_site_disorder_group
Cl Cl1 1.27181(8) 0.00925(6) 0.47060(4) 0.0695(2) Uani d . 1 . .
Cl Cl2 0.12080(9) 0.36915(8) 0.49450(5) 0.0891(3) Uani d . 1 . .
C C8 0.8003(2) -0.01677(15) 0.04806(13) 0.0343(4) Uani d . 1 . .
N N2 0.73766(18) -0.07847(13) 0.00860(11) 0.0378(4) Uani d . 1 . .
C C7 0.6698(2) -0.00194(16) -0.05889(13) 0.0371(4) Uani d . 1 . .
N N1 0.58762(19) -0.03406(14) -0.11369(12) 0.0426(4) Uani d . 1 . .
H H1A 0.5691 -0.1031 -0.0965 0.051 Uiso calc R 1 . .
C C5 0.5462(3) 0.1432(2) -0.23239(18) 0.0661(7) Uani d . 1 . .
H H5 0.599 0.1805 -0.2039 0.079 Uiso calc R 1 . .
N N4 0.68624(19) 0.10264(13) -0.06586(11) 0.0416(4) Uani d . 1 . .
N N3 0.77057(18) 0.09187(13) 0.00421(11) 0.0367(4) Uani d . 1 . .
N N7 0.7948(2) 0.43970(13) -0.05381(12) 0.0419(4) Uani d . 1 . .
N N9 0.9100(2) 0.60450(14) -0.08488(12) 0.0443(4) Uani d . 1 . .
N N8 0.80144(19) 0.58531(13) -0.00691(12) 0.0414(4) Uani d . 1 . .
C C17 1.1767(2) 0.01422(19) 0.37797(15) 0.0468(5) Uani d . 1 . .
C C16 1.0810(3) -0.06903(19) 0.38573(15) 0.0507(6) Uani d . 1 . .
H H16 1.067 -0.1288 0.4406 0.061 Uiso calc R 1 . .
C C15 1.0060(2) -0.06290(17) 0.31129(15) 0.0458(5) Uani d . 1 . .
H H15 0.9415 -0.1191 0.3164 0.055 Uiso calc R 1 . .
C C14 1.0253(2) 0.02599(16) 0.22875(13) 0.0372(4) Uani d . 1 . .
C C11 0.9376(2) 0.04193(15) 0.15018(13) 0.0368(4) Uani d . 1 . .
C C9 0.8894(2) -0.04198(15) 0.12210(13) 0.0354(4) Uani d . 1 . .
C C6 0.5292(2) 0.03094(18) -0.19457(14) 0.0433(5) Uani d . 1 . .
C C1 0.4503(2) -0.0222(2) -0.23895(16) 0.0532(6) Uani d . 1 . .
H H1 0.4376 -0.0979 -0.2146 0.064 Uiso calc R 1 . .
C C2 0.3909(3) 0.0366(3) -0.31892(18) 0.0656(7) Uani d . 1 . .
H H2 0.3388 -0.0001 -0.3483 0.079 Uiso calc R 1 . .
C C3 0.4068(3) 0.1472(3) -0.35580(19) 0.0773(8) Uani d . 1 . .
H H3 0.3652 0.1862 -0.4095 0.093 Uiso calc R 1 . .
C C19 1.1249(2) 0.10775(17) 0.22320(14) 0.0419(5) Uani d . 1 . .
H H19 1.141 0.1673 0.1683 0.05 Uiso calc R 1 . .
C C18 1.2000(2) 0.10231(18) 0.29715(15) 0.0462(5) Uani d . 1 . .
H H18 1.2657 0.1577 0.2924 0.055 Uiso calc R 1 . .
C C4 0.4847(4) 0.2005(2) -0.31286(19) 0.0822(9) Uani d . 1 . .
H H4 0.4966 0.2762 -0.338 0.099 Uiso calc R 1 . .
C C13 0.8177(2) 0.17562(16) 0.02823(14) 0.0409(5) Uani d . 1 . .
H H13 0.7953 0.2481 -0.0041 0.049 Uiso calc R 1 . .
C C12 0.8982(2) 0.15144(16) 0.10036(14) 0.0413(5) Uani d . 1 . .
H H12 0.9292 0.2086 0.1182 0.05 Uiso calc R 1 . .
C C10 0.9296(2) -0.15562(17) 0.16125(14) 0.0420(5) Uani d . 1 . .
N N5 0.9634(3) -0.24641(16) 0.18774(15) 0.0606(5) Uani d . 1 . .
C C36 0.2504(3) 0.4135(2) 0.39227(17) 0.0590(6) Uani d . 1 . .
C C37 0.2472(3) 0.5215(2) 0.33457(19) 0.0640(7) Uani d . 1 . .
H H37 0.1758 0.5707 0.3501 0.077 Uiso calc R 1 . .
C C38 0.3508(3) 0.5553(2) 0.25406(18) 0.0569(6) Uani d . 1 . .
H H38 0.349 0.6279 0.2153 0.068 Uiso calc R 1 . .
C C33 0.4584(2) 0.48291(18) 0.22959(15) 0.0465(5) Uani d . 1 . .
C C30 0.5740(2) 0.51880(17) 0.14485(15) 0.0439(5) Uani d . 1 . .
C C28 0.6163(2) 0.45347(16) 0.08695(14) 0.0409(5) Uani d . 1 . .
C C27 0.7344(2) 0.48596(15) 0.01025(14) 0.0397(5) Uani d . 1 . .
C C26 0.9002(2) 0.51372(16) -0.10892(14) 0.0415(5) Uani d . 1 . .
N N6 0.9892(2) 0.49079(14) -0.18132(12) 0.0489(5) Uani d . 1 . .
H H6 0.9904 0.4231 -0.1793 0.059 Uiso calc R 1 . .
C C25 1.0800(2) 0.56060(18) -0.25928(15) 0.0462(5) Uani d . 1 . .
C C20 1.1662(3) 0.5158(2) -0.32271(17) 0.0598(6) Uani d . 1 . .
H H20 1.1663 0.4402 -0.3112 0.072 Uiso calc R 1 . .
C C21 1.2522(3) 0.5820(2) -0.40325(19) 0.0684(7) Uani d . 1 . .
H H21 1.3102 0.5506 -0.4449 0.082 Uiso calc R 1 . .
C C22 1.2519(3) 0.6936(2) -0.42130(19) 0.0704(8) Uani d . 1 . .
H H22 1.3084 0.7384 -0.4755 0.084 Uiso calc R 1 . .
C C29 0.5376(2) 0.35551(17) 0.09679(14) 0.0440(5) Uani d . 1 . .
N N10 0.4749(2) 0.27896(16) 0.10048(14) 0.0578(5) Uani d . 1 . .
C C32 0.7598(3) 0.65247(17) 0.04559(15) 0.0480(5) Uani d . 1 . .
H H32 0.8064 0.7199 0.0307 0.058 Uiso calc R 1 . .
C C31 0.6484(3) 0.62004(18) 0.12071(16) 0.0496(5) Uani d . 1 . .
H H31 0.6205 0.666 0.1573 0.059 Uiso calc R 1 . .
C C24 1.0809(3) 0.67309(19) -0.27764(17) 0.0595(6) Uani d . 1 . .
H H24 1.024 0.7048 -0.2359 0.071 Uiso calc R 1 . .
C C23 1.1668(3) 0.7385(2) -0.3582(2) 0.0722(8) Uani d . 1 . .
H H23 1.1671 0.8141 -0.37 0.087 Uiso calc R 1 . .
C C34 0.4589(3) 0.3753(2) 0.28949(16) 0.0547(6) Uani d . 1 . .
H H34 0.5309 0.3258 0.2751 0.066 Uiso calc R 1 . .
C C35 0.3544(3) 0.3406(2) 0.37000(17) 0.0611(7) Uani d . 1 . .
H H35 0.355 0.268 0.4088 0.073 Uiso calc R 1 . .

loop_
_atom_site_aniso_label
_atom_site_aniso_U_11
_atom_site_aniso_U_22
_atom_site_aniso_U_33
_atom_site_aniso_U_12
_atom_site_aniso_U_13
_atom_site_aniso_U_23
Cl1 0.0856(4) 0.0793(5) 0.0486(4) -0.0098(4) -0.0248(3) -0.0182(3)
Cl2 0.0834(5) 0.1067(7) 0.0694(5) -0.0082(5) 0.0090(4) -0.0251(4)
C8 0.0394(10) 0.0255(10) 0.0367(10) 0.0006(8) -0.0010(8) -0.0102(8)
N2 0.0461(9) 0.0300(9) 0.0398(9) -0.0020(7) -0.0071(7) -0.0137(7)
C7 0.0418(10) 0.0350(11) 0.0353(10) -0.0021(9) -0.0029(8) -0.0134(8)
N1 0.0512(10) 0.0361(9) 0.0433(9) -0.0036(8) -0.0112(8) -0.0139(8)
C5 0.098(2) 0.0491(15) 0.0536(14) 0.0000(14) -0.0272(14) -0.0126(11)
N4 0.0509(10) 0.0342(9) 0.0417(9) -0.0003(8) -0.0128(8) -0.0119(7)
N3 0.0457(9) 0.0283(8) 0.0376(9) 0.0004(7) -0.0077(7) -0.0120(7)
N7 0.0547(10) 0.0280(9) 0.0445(9) -0.0009(8) -0.0122(8) -0.0111(7)
N9 0.0565(10) 0.0332(9) 0.0451(10) -0.0051(8) -0.0103(8) -0.0126(7)
N8 0.0528(10) 0.0294(9) 0.0451(10) -0.0023(8) -0.0154(8) -0.0119(7)
C17 0.0507(12) 0.0511(13) 0.0431(12) 0.0040(11) -0.0091(9) -0.0208(10)
C16 0.0599(13) 0.0466(13) 0.0408(11) -0.0042(11) -0.0083(10) -0.0061(10)
C15 0.0523(12) 0.0381(12) 0.0460(12) -0.0056(10) -0.0076(10) -0.0108(9)
C14 0.0421(10) 0.0321(10) 0.0393(10) 0.0013(9) -0.0046(8) -0.0151(8)
C11 0.0417(10) 0.0304(10) 0.0391(10) -0.0013(9) -0.0018(8) -0.0137(8)
C9 0.0424(10) 0.0271(10) 0.0370(10) -0.0007(8) -0.0035(8) -0.0113(8)
C6 0.0439(11) 0.0498(13) 0.0363(10) 0.0040(10) -0.0046(9) -0.0153(9)
C1 0.0512(12) 0.0632(15) 0.0480(13) -0.0031(11) -0.0115(10) -0.0190(11)
C2 0.0617(15) 0.087(2) 0.0526(14) -0.0007(14) -0.0175(12) -0.0230(14)
C3 0.0860(19) 0.097(2) 0.0465(14) 0.0140(18) -0.0252(14) -0.0150(15)
C19 0.0488(11) 0.0359(11) 0.0416(11) -0.0018(9) -0.0064(9) -0.0128(9)
C18 0.0514(12) 0.0416(12) 0.0494(12) -0.0035(10) -0.0085(10) -0.0186(10)
C4 0.124(3) 0.0597(17) 0.0600(16) 0.0088(18) -0.0358(17) -0.0057(13)
C13 0.0522(12) 0.0249(10) 0.0469(11) 0.0001(9) -0.0081(9) -0.0129(9)
C12 0.0531(12) 0.0289(10) 0.0460(11) -0.0021(9) -0.0092(9) -0.0163(9)
C10 0.0508(12) 0.0345(12) 0.0429(11) -0.0017(10) -0.0084(9) -0.0144(9)
N5 0.0859(15) 0.0311(11) 0.0652(13) 0.0045(10) -0.0193(11) -0.0127(9)
C36 0.0606(14) 0.0670(17) 0.0541(14) -0.0049(14) -0.0111(11) -0.0238(13)
C37 0.0584(14) 0.0698(18) 0.0700(17) 0.0081(13) -0.0074(13) -0.0332(14)
C38 0.0637(14) 0.0476(14) 0.0641(15) 0.0021(12) -0.0138(12) -0.0224(12)
C33 0.0542(12) 0.0453(13) 0.0467(12) 0.0003(11) -0.0155(10) -0.0199(10)
C30 0.0541(12) 0.0362(11) 0.0459(11) 0.0026(10) -0.0194(10) -0.0141(9)
C28 0.0520(12) 0.0299(10) 0.0443(11) 0.0006(9) -0.0182(9) -0.0113(9)
C27 0.0520(12) 0.0254(10) 0.0446(11) -0.0005(9) -0.0204(9) -0.0087(8)
C26 0.0547(12) 0.0291(10) 0.0427(11) 0.0008(10) -0.0167(9) -0.0097(9)
N6 0.0672(12) 0.0295(9) 0.0505(10) -0.0018(9) -0.0085(9) -0.0134(8)
C25 0.0548(12) 0.0399(12) 0.0444(12) -0.0006(10) -0.0140(10) -0.0106(10)
C20 0.0736(16) 0.0508(14) 0.0563(14) -0.0015(13) -0.0079(12) -0.0192(12)
C21 0.0716(16) 0.0745(19) 0.0592(15) -0.0020(15) -0.0023(13) -0.0243(14)
C22 0.0732(17) 0.0717(19) 0.0550(15) -0.0112(15) -0.0076(13) -0.0033(13)
C29 0.0536(12) 0.0340(11) 0.0458(12) 0.0007(10) -0.0147(10) -0.0113(9)
N10 0.0715(13) 0.0417(11) 0.0626(12) -0.0104(10) -0.0160(10) -0.0151(9)
C32 0.0664(14) 0.0324(11) 0.0509(13) -0.0053(10) -0.0151(11) -0.0169(9)
C31 0.0655(14) 0.0393(12) 0.0519(13) -0.0001(11) -0.0150(11) -0.0226(10)
C24 0.0779(17) 0.0406(13) 0.0553(14) 0.0004(12) -0.0045(12) -0.0113(11)
C23 0.093(2) 0.0473(15) 0.0660(17) -0.0103(14) -0.0044(15) -0.0049(13)
C34 0.0677(15) 0.0498(14) 0.0480(13) 0.0059(12) -0.0134(11) -0.0163(11)
C35 0.0813(17) 0.0541(15) 0.0461(13) -0.0041(14) -0.0135(12) -0.0108(11)

loop_
_atom_type_symbol
_atom_type_description
_atom_type_scat_dispersion_real
_atom_type_scat_dispersion_imag
_atom_type_scat_source
C C 0.0181 0.0091 'International Tables Vol C Tables 4.2.6.8 and 6.1.1.4'
H H 0.0000 0.0000 'International Tables Vol C Tables 4.2.6.8 and 6.1.1.4'
N N 0.0311 0.0180 'International Tables Vol C Tables 4.2.6.8 and 6.1.1.4'
Cl Cl 0.3639 0.7018 'International Tables Vol C Tables 4.2.6.8 and 6.1.1.4'

loop_
_geom_angle_atom_site_label_1
_geom_angle_atom_site_label_2
_geom_angle_atom_site_label_3
_geom_angle_site_symmetry_1
_geom_angle_site_symmetry_3
_geom_angle
_geom_angle_publ_flag
N2 C8 N3 . . 109.51(16) ?
N2 C8 C9 . . 132.99(17) ?
N3 C8 C9 . . 117.49(15) ?
C8 N2 C7 . . 102.40(15) ?
N4 C7 N1 . . 123.12(18) ?
N4 C7 N2 . . 116.60(16) ?
N1 C7 N2 . . 120.27(18) ?
C7 N1 C6 . . 128.42(18) ?
C7 N1 H1A . . 115.8 ?
C6 N1 H1A . . 115.8 ?
C6 C5 C4 . . 120.0(2) ?
C6 C5 H5 . . 120.0 ?
C4 C5 H5 . . 120.0 ?
C7 N4 N3 . . 101.00(15) ?
C13 N3 N4 . . 125.34(16) ?
C13 N3 C8 . . 124.17(16) ?
N4 N3 C8 . . 110.49(14) ?
C27 N7 C26 . . 102.90(16) ?
C26 N9 N8 . . 101.23(16) ?
C32 N8 C27 . . 123.19(19) ?
C32 N8 N9 . . 127.03(17) ?
C27 N8 N9 . . 109.76(16) ?
C18 C17 C16 . . 121.06(19) ?
C18 C17 Cl1 . . 118.52(16) ?
C16 C17 Cl1 . . 120.42(17) ?
C17 C16 C15 . . 119.3(2) ?
C17 C16 H16 . . 120.3 ?
C15 C16 H16 . . 120.3 ?
C16 C15 C14 . . 121.16(19) ?
C16 C15 H15 . . 119.4 ?
C14 C15 H15 . . 119.4 ?
C15 C14 C19 . . 117.72(18) ?
C15 C14 C11 . . 123.44(17) ?
C19 C14 C11 . . 118.68(17) ?
C9 C11 C12 . . 117.46(17) ?
C9 C11 C14 . . 125.16(17) ?
C12 C11 C14 . . 117.37(16) ?
C11 C9 C8 . . 120.03(17) ?
C11 C9 C10 . . 123.66(17) ?
C8 C9 C10 . . 116.26(16) ?
C5 C6 C1 . . 118.5(2) ?
C5 C6 N1 . . 124.18(19) ?
C1 C6 N1 . . 117.3(2) ?
C2 C1 C6 . . 120.2(2) ?
C2 C1 H1 . . 119.9 ?
C6 C1 H1 . . 119.9 ?
C3 C2 C1 . . 121.2(2) ?
C3 C2 H2 . . 119.4 ?
C1 C2 H2 . . 119.4 ?
C2 C3 C4 . . 119.1(3) ?
C2 C3 H3 . . 120.5 ?
C4 C3 H3 . . 120.5 ?
C18 C19 C14 . . 121.47(19) ?
C18 C19 H19 . . 119.3 ?
C14 C19 H19 . . 119.3 ?
C17 C18 C19 . . 119.25(19) ?
C17 C18 H18 . . 120.4 ?
C19 C18 H18 . . 120.4 ?
C3 C4 C5 . . 120.9(3) ?
C3 C4 H4 . . 119.6 ?
C5 C4 H4 . . 119.6 ?
N3 C13 C12 . . 118.29(18) ?
N3 C13 H13 . . 120.9 ?
C12 C13 H13 . . 120.9 ?
C13 C12 C11 . . 122.51(18) ?
C13 C12 H12 . . 118.7 ?
C11 C12 H12 . . 118.7 ?
N5 C10 C9 . . 176.4(2) ?
C35 C36 C37 . . 120.8(2) ?
C35 C36 Cl2 . . 119.1(2) ?
C37 C36 Cl2 . . 120.1(2) ?
C36 C37 C38 . . 119.3(3) ?
C36 C37 H37 . . 120.3 ?
C38 C37 H37 . . 120.3 ?
C37 C38 C33 . . 121.2(2) ?
C37 C38 H38 . . 119.4 ?
C33 C38 H38 . . 119.4 ?
C34 C33 C38 . . 117.9(2) ?
C34 C33 C30 . . 120.1(2) ?
C38 C33 C30 . . 121.9(2) ?
C28 C30 C31 . . 117.3(2) ?
C28 C30 C33 . . 121.63(18) ?
C31 C30 C33 . . 121.07(19) ?
C30 C28 C27 . . 120.57(18) ?
C30 C28 C29 . . 122.8(2) ?
C27 C28 C29 . . 116.47(18) ?
N7 C27 N8 . . 109.96(18) ?
N7 C27 C28 . . 132.20(17) ?
N8 C27 C28 . . 117.81(19) ?
N9 C26 N6 . . 124.64(19) ?
N9 C26 N7 . . 116.16(19) ?
N6 C26 N7 . . 119.19(17) ?
C26 N6 C25 . . 129.87(18) ?
C26 N6 H6 . . 115.1 ?
C25 N6 H6 . . 115.1 ?
C24 C25 C20 . . 118.7(2) ?
C24 C25 N6 . . 122.4(2) ?
C20 C25 N6 . . 118.8(2) ?
C21 C20 C25 . . 121.0(2) ?
C21 C20 H20 . . 119.5 ?
C25 C20 H20 . . 119.5 ?
C22 C21 C20 . . 120.0(3) ?
C22 C21 H21 . . 120.0 ?
C20 C21 H21 . . 120.0 ?
C23 C22 C21 . . 119.3(3) ?
C23 C22 H22 . . 120.4 ?
C21 C22 H22 . . 120.4 ?
N10 C29 C28 . . 177.0(2) ?
N8 C32 C31 . . 118.98(19) ?
N8 C32 H32 . . 120.5 ?
C31 C32 H32 . . 120.5 ?
C32 C31 C30 . . 122.1(2) ?
C32 C31 H31 . . 119.0 ?
C30 C31 H31 . . 119.0 ?
C23 C24 C25 . . 119.9(2) ?
C23 C24 H24 . . 120.0 ?
C25 C24 H24 . . 120.0 ?
C22 C23 C24 . . 121.1(3) ?
C22 C23 H23 . . 119.4 ?
C24 C23 H23 . . 119.4 ?
C35 C34 C33 . . 121.2(2) ?
C35 C34 H34 . . 119.4 ?
C33 C34 H34 . . 119.4 ?
C36 C35 C34 . . 119.6(2) ?
C36 C35 H35 . . 120.2 ?
C34 C35 H35 . . 120.2 ?

loop_
_geom_bond_atom_site_label_1
_geom_bond_atom_site_label_2
_geom_bond_site_symmetry_2
_geom_bond_distance
_geom_bond_publ_flag
Cl1 C17 . 1.737(2) ?
Cl2 C36 . 1.738(3) ?
C8 N2 . 1.328(2) ?
C8 N3 . 1.371(2) ?
C8 C9 . 1.422(3) ?
N2 C7 . 1.365(3) ?
C7 N4 . 1.329(3) ?
C7 N1 . 1.362(2) ?
N1 C6 . 1.403(3) ?
N1 H1A . 0.86 ?
C5 C6 . 1.379(3) ?
C5 C4 . 1.386(4) ?
C5 H5 . 0.93 ?
N4 N3 . 1.366(2) ?
N3 C13 . 1.350(2) ?
N7 C27 . 1.323(3) ?
N7 C26 . 1.360(3) ?
N9 C26 . 1.340(3) ?
N9 N8 . 1.373(2) ?
N8 C32 . 1.350(3) ?
N8 C27 . 1.375(2) ?
C17 C18 . 1.372(3) ?
C17 C16 . 1.377(3) ?
C16 C15 . 1.381(3) ?
C16 H16 . 0.93 ?
C15 C14 . 1.392(3) ?
C15 H15 . 0.93 ?
C14 C19 . 1.394(3) ?
C14 C11 . 1.483(3) ?
C11 C9 . 1.392(3) ?
C11 C12 . 1.421(3) ?
C9 C10 . 1.437(3) ?
C6 C1 . 1.386(3) ?
C1 C2 . 1.376(3) ?
C1 H1 . 0.93 ?
C2 C3 . 1.357(4) ?
C2 H2 . 0.93 ?
C3 C4 . 1.367(4) ?
C3 H3 . 0.93 ?
C19 C18 . 1.377(3) ?
C19 H19 . 0.93 ?
C18 H18 . 0.93 ?
C4 H4 . 0.93 ?
C13 C12 . 1.349(3) ?
C13 H13 . 0.93 ?
C12 H12 . 0.93 ?
C10 N5 . 1.145(3) ?
C36 C35 . 1.364(4) ?
C36 C37 . 1.384(4) ?
C37 C38 . 1.376(3) ?
C37 H37 . 0.93 ?
C38 C33 . 1.391(3) ?
C38 H38 . 0.93 ?
C33 C34 . 1.390(3) ?
C33 C30 . 1.482(3) ?
C30 C28 . 1.394(3) ?
C30 C31 . 1.413(3) ?
C28 C27 . 1.416(3) ?
C28 C29 . 1.435(3) ?
C26 N6 . 1.352(3) ?
N6 C25 . 1.403(3) ?
N6 H6 . 0.86 ?
C25 C24 . 1.382(3) ?
C25 C20 . 1.385(3) ?
C20 C21 . 1.388(4) ?
C20 H20 . 0.93 ?
C21 C22 . 1.371(4) ?
C21 H21 . 0.93 ?
C22 C23 . 1.378(4) ?
C22 H22 . 0.93 ?
C29 N10 . 1.144(3) ?
C32 C31 . 1.362(3) ?
C32 H32 . 0.93 ?
C31 H31 . 0.93 ?
C24 C23 . 1.384(3) ?
C24 H24 . 0.93 ?
C23 H23 . 0.93 ?
C34 C35 . 1.381(3) ?
C34 H34 . 0.93 ?
C35 H35 . 0.93 ?

loop_
_geom_torsion_atom_site_label_1
_geom_torsion_atom_site_label_2
_geom_torsion_atom_site_label_3
_geom_torsion_atom_site_label_4
_geom_torsion_site_symmetry_1
_geom_torsion_site_symmetry_2
_geom_torsion_site_symmetry_3
_geom_torsion_site_symmetry_4
_geom_torsion
_geom_torsion_publ_flag
N3 C8 N2 C7 . . . . -0.5(2) ?
C9 C8 N2 C7 . . . . -179.3(2) ?
C8 N2 C7 N4 . . . . 0.8(2) ?
C8 N2 C7 N1 . . . . -177.80(17) ?
N4 C7 N1 C6 . . . . 11.8(3) ?
N2 C7 N1 C6 . . . . -169.64(19) ?
N1 C7 N4 N3 . . . . 177.81(18) ?
N2 C7 N4 N3 . . . . -0.8(2) ?
C7 N4 N3 C13 . . . . -179.07(19) ?
C7 N4 N3 C8 . . . . 0.4(2) ?
N2 C8 N3 C13 . . . . 179.54(18) ?
C9 C8 N3 C13 . . . . -1.5(3) ?
N2 C8 N3 N4 . . . . 0.1(2) ?
C9 C8 N3 N4 . . . . 179.07(16) ?
C26 N9 N8 C32 . . . . -178.4(2) ?
C26 N9 N8 C27 . . . . -0.2(2) ?
C18 C17 C16 C15 . . . . -0.8(3) ?
Cl1 C17 C16 C15 . . . . 179.66(18) ?
C17 C16 C15 C14 . . . . -0.1(3) ?
C16 C15 C14 C19 . . . . 1.0(3) ?
C16 C15 C14 C11 . . . . -174.2(2) ?
C15 C14 C11 C9 . . . . -35.1(3) ?
C19 C14 C11 C9 . . . . 149.7(2) ?
C15 C14 C11 C12 . . . . 144.2(2) ?
C19 C14 C11 C12 . . . . -31.1(3) ?
C12 C11 C9 C8 . . . . -1.9(3) ?
C14 C11 C9 C8 . . . . 177.37(18) ?
C12 C11 C9 C10 . . . . 175.36(19) ?
C14 C11 C9 C10 . . . . -5.4(3) ?
N2 C8 C9 C11 . . . . -178.6(2) ?
N3 C8 C9 C11 . . . . 2.7(3) ?
N2 C8 C9 C10 . . . . 3.9(3) ?
N3 C8 C9 C10 . . . . -174.78(17) ?
C4 C5 C6 C1 . . . . 0.2(4) ?
C4 C5 C6 N1 . . . . 179.8(3) ?
C7 N1 C6 C5 . . . . -0.5(4) ?
C7 N1 C6 C1 . . . . 179.1(2) ?
C5 C6 C1 C2 . . . . 0.0(3) ?
N1 C6 C1 C2 . . . . -179.6(2) ?
C6 C1 C2 C3 . . . . -0.4(4) ?
C1 C2 C3 C4 . . . . 0.6(5) ?
C15 C14 C19 C18 . . . . -1.1(3) ?
C11 C14 C19 C18 . . . . 174.4(2) ?
C16 C17 C18 C19 . . . . 0.7(3) ?
Cl1 C17 C18 C19 . . . . -179.71(17) ?
C14 C19 C18 C17 . . . . 0.3(3) ?
C2 C3 C4 C5 . . . . -0.4(5) ?
C6 C5 C4 C3 . . . . 0.0(5) ?
N4 N3 C13 C12 . . . . 178.85(18) ?
C8 N3 C13 C12 . . . . -0.5(3) ?
N3 C13 C12 C11 . . . . 1.4(3) ?
C9 C11 C12 C13 . . . . -0.2(3) ?
C14 C11 C12 C13 . . . . -179.48(19) ?
C11 C9 C10 N5 . . . . -133.(4) ?
C8 C9 C10 N5 . . . . 44.(4) ?
C35 C36 C37 C38 . . . . -0.2(4) ?
Cl2 C36 C37 C38 . . . . 179.83(18) ?
C36 C37 C38 C33 . . . . 0.1(3) ?
C37 C38 C33 C34 . . . . -0.5(3) ?
C37 C38 C33 C30 . . . . -177.9(2) ?
C34 C33 C30 C28 . . . . 43.1(3) ?
C38 C33 C30 C28 . . . . -139.6(2) ?
C34 C33 C30 C31 . . . . -135.6(2) ?
C38 C33 C30 C31 . . . . 41.7(3) ?
C31 C30 C28 C27 . . . . 3.1(3) ?
C33 C30 C28 C27 . . . . -175.52(18) ?
C31 C30 C28 C29 . . . . -172.29(19) ?
C33 C30 C28 C29 . . . . 9.0(3) ?
C26 N7 C27 N8 . . . . 0.5(2) ?
C26 N7 C27 C28 . . . . 178.3(2) ?
C32 N8 C27 N7 . . . . 178.10(18) ?
N9 N8 C27 N7 . . . . -0.2(2) ?
C32 N8 C27 C28 . . . . -0.1(3) ?
N9 N8 C27 C28 . . . . -178.38(16) ?
C30 C28 C27 N7 . . . . 180.0(2) ?
C29 C28 C27 N7 . . . . -4.3(3) ?
C30 C28 C27 N8 . . . . -2.4(3) ?
C29 C28 C27 N8 . . . . 173.34(17) ?
N8 N9 C26 N6 . . . . -177.73(18) ?
N8 N9 C26 N7 . . . . 0.5(2) ?
C27 N7 C26 N9 . . . . -0.7(2) ?
C27 N7 C26 N6 . . . . 177.69(18) ?
N9 C26 N6 C25 . . . . -17.8(3) ?
N7 C26 N6 C25 . . . . 164.00(19) ?
C26 N6 C25 C24 . . . . -5.8(3) ?
C26 N6 C25 C20 . . . . 177.5(2) ?
C24 C25 C20 C21 . . . . 0.1(4) ?
N6 C25 C20 C21 . . . . 176.9(2) ?
C25 C20 C21 C22 . . . . -0.5(4) ?
C20 C21 C22 C23 . . . . 0.7(4) ?
C30 C28 C29 N10 . . . . 133.(5) ?
C27 C28 C29 N10 . . . . -43.(5) ?
C27 N8 C32 C31 . . . . 1.6(3) ?
N9 N8 C32 C31 . . . . 179.58(18) ?
N8 C32 C31 C30 . . . . -0.7(3) ?
C28 C30 C31 C32 . . . . -1.6(3) ?
C33 C30 C31 C32 . . . . 177.0(2) ?
C20 C25 C24 C23 . . . . 0.1(4) ?
N6 C25 C24 C23 . . . . -176.6(2) ?
C21 C22 C23 C24 . . . . -0.6(4) ?
C25 C24 C23 C22 . . . . 0.2(4) ?
C38 C33 C34 C35 . . . . 1.1(3) ?
C30 C33 C34 C35 . . . . 178.51(19) ?
C37 C36 C35 C34 . . . . 0.8(4) ?
Cl2 C36 C35 C34 . . . . -179.30(17) ?
C33 C34 C35 C36 . . . . -1.2(3) ?
